data_7037837
loop_
_publ_author_name
'Song, Li-Cheng'
'Zhu, An-Guo'
'Guo, Yuan-Qiang'

_publ_section_title
;
 Synthesis, characterization, and H/D exchange of \m-hydride-containing
 [FeFe]-hydrogenase subsite models formed by protonation reactions of
 (\m-TDT)Fe2(CO)4(PMe3)2 (TDT = SCH2SCH2S) with protic acids.
;
_journal_issue 12
_journal_name_full 'Dalton transactions (Cambridge, England : 2003)'
_journal_page_first 5021
_journal_page_last 5029
_journal_paper_doi 10.1039/c5dt04297f
_journal_volume 45
_journal_year 2016
_chemical_formula_sum 'C12 H23 Cl Fe2 O8 P2 S3'
_chemical_formula_weight 600.57
_chemical_name_systematic 'compound 3'
_space_group_IT_number 14
_symmetry_cell_setting monoclinic
_symmetry_space_group_name_Hall '-P 2yn'
_symmetry_space_group_name_H-M 'P 1 21/n 1'
_atom_sites_solution_hydrogens geom
_atom_sites_solution_primary direct
_atom_sites_solution_secondary difmap
_audit_creation_method SHELXL-97
_audit_update_record
;
2015-09-25 deposited with the CCDC.
2016-01-04 downloaded from the CCDC.
;
_cell_angle_alpha 90.00
_cell_angle_beta 103.3770(10)
_cell_angle_gamma 90.00
_cell_formula_units_Z 4
_cell_length_a 13.1779(5)
_cell_length_b 8.7547(3)
_cell_length_c 20.2242(7)
_cell_measurement_reflns_used 6860
_cell_measurement_temperature 173(2)
_cell_measurement_theta_max 28.30
_cell_measurement_theta_min 2.55
_cell_volume 2269.93(14)
_computing_cell_refinement 'Bruker SMART'
_computing_data_collection 'Bruker SMART'
_computing_data_reduction 'Bruker SAINT'
_computing_molecular_graphics 'Bruker SHELXTL'
_computing_publication_material 'Bruker SHELXTL'
_computing_structure_refinement 'SHELXL-97 (Sheldrick, 1997)'
_computing_structure_solution 'SHELXS-97 (Sheldrick, 1990)'
_diffrn_ambient_temperature 173(2)
_diffrn_measured_fraction_theta_full 1.000
_diffrn_measured_fraction_theta_max 1.000
_diffrn_measurement_device_type 'CCD area detector'
_diffrn_measurement_method 'phi and omega scans'
_diffrn_radiation_monochromator graphite
_diffrn_radiation_source 'fine-focus sealed tube'
_diffrn_radiation_type MoK\a
_diffrn_radiation_wavelength 0.71073
_diffrn_reflns_av_R_equivalents 0.0253
_diffrn_reflns_av_sigmaI/netI 0.0271
_diffrn_reflns_limit_h_max 12
_diffrn_reflns_limit_h_min -15
_diffrn_reflns_limit_k_max 10
_diffrn_reflns_limit_k_min -10
_diffrn_reflns_limit_l_max 24
_diffrn_reflns_limit_l_min -20
_diffrn_reflns_number 12755
_diffrn_reflns_theta_full 25.00
_diffrn_reflns_theta_max 25.00
_diffrn_reflns_theta_min 2.07
_exptl_absorpt_coefficient_mu 1.848
_exptl_absorpt_correction_T_max 0.7690
_exptl_absorpt_correction_T_min 0.7321
_exptl_absorpt_correction_type multi-scan
_exptl_absorpt_process_details SADABS
_exptl_crystal_colour RED
_exptl_crystal_density_diffrn 1.757
_exptl_crystal_density_meas ?
_exptl_crystal_density_method 'not measured'
_exptl_crystal_description BLOCK
_exptl_crystal_F_000 1224
_exptl_crystal_size_max 0.18
_exptl_crystal_size_mid 0.17
_exptl_crystal_size_min 0.15
_refine_diff_density_max 0.520
_refine_diff_density_min -0.266
_refine_diff_density_rms 0.069
_refine_ls_extinction_method none
_refine_ls_goodness_of_fit_ref 1.072
_refine_ls_hydrogen_treatment constr
_refine_ls_matrix_type full
_refine_ls_number_parameters 259
_refine_ls_number_reflns 4001
_refine_ls_number_restraints 24
_refine_ls_restrained_S_all 1.129
_refine_ls_R_factor_all 0.0295
_refine_ls_R_factor_gt 0.0244
_refine_ls_shift/su_max 0.001
_refine_ls_shift/su_mean 0.000
_refine_ls_structure_factor_coef Fsqd
_refine_ls_weighting_details 'calc w=1/[\s^2^(Fo^2^)+(0.0265P)^2^+1.1533P] where P=(Fo^2^+2Fc^2^)/3'
_refine_ls_weighting_scheme calc
_refine_ls_wR_factor_gt 0.0558
_refine_ls_wR_factor_ref 0.0582
_reflns_number_gt 3570
_reflns_number_total 4001
_reflns_threshold_expression >2sigma(I)
_cod_data_source_file c5dt04297f2.cif
_cod_data_source_block 3
_cod_depositor_comments
;
The following automatic conversions were performed:

'_symmetry_cell_setting' value 'Monoclinic' changed to 'monoclinic'
according to
/usr/data/users/saulius/crontab/automatic-downloads/rss-feeds/RSC/lib/dictionaries/cif_core.dic
dictionary named 'cif_core.dic' version 2.4.2 from 2011-04-26.

'_exptl_absorpt_correction_type' value 'MULTI-SCAN' changed to
'multi-scan' according to
/usr/data/users/saulius/crontab/automatic-downloads/rss-feeds/RSC/lib/dictionaries/cif_core.dic
dictionary named 'cif_core.dic' version 2.4.2 from 2011-04-26.

'_exptl_crystal_density_meas' value 'NONE' was changed to '?' - the
value is perceived as not measured.

Automatic conversion script
Id: cif_fix_values 4268 2015-11-12 08:31:59Z antanas 

 Adding full bibliography for 7037836--7037840.cif.
;
_cod_original_sg_symbol_H-M P2(1)/n
_cod_database_code 7037837

loop_
_symmetry_equiv_pos_as_xyz
'x, y, z'
'-x+1/2, y+1/2, -z+1/2'
'-x, -y, -z'
'x-1/2, -y-1/2, z-1/2'

loop_
_atom_site_label
_atom_site_type_symbol
_atom_site_fract_x
_atom_site_fract_y
_atom_site_fract_z
_atom_site_U_iso_or_equiv
_atom_site_adp_type
_atom_site_occupancy
_atom_site_symmetry_multiplicity
_atom_site_calc_flag
_atom_site_refinement_flags
Fe1 Fe 0.29171(3) 0.87982(4) -0.038440(16) 0.01028(9) Uani 1 1 d .
H1' H 0.2620 0.7407 0.0072 0.015 Uiso 1 1 d R
Fe2 Fe 0.21604(3) 0.82914(4) 0.066166(15) 0.00902(9) Uani 1 1 d .
Cl1 Cl 0.51564(5) 0.21609(7) 0.26194(3) 0.01992(15) Uani 1 1 d .
P1 P 0.21009(5) 0.73061(7) -0.12575(3) 0.01332(14) Uani 1 1 d .
P2 P 0.32377(5) 0.68534(7) 0.14388(3) 0.01118(14) Uani 1 1 d .
S1 S 0.13368(5) 0.96297(6) -0.02754(3) 0.01177(13) Uani 1 1 d .
S2 S 0.25016(5) 1.27346(7) 0.00395(3) 0.01731(15) Uani 1 1 d .
S3 S 0.35607(5) 0.98009(6) 0.06751(3) 0.01138(13) Uani 1 1 d .
O1 O 0.48561(15) 0.7140(2) -0.03213(9) 0.0253(4) Uani 1 1 d .
O2 O 0.34013(16) 1.1141(2) -0.12988(9) 0.0273(5) Uani 1 1 d .
O3 O 0.06179(14) 0.58498(19) 0.05374(8) 0.0196(4) Uani 1 1 d .
O4 O 0.12942(15) 1.0069(2) 0.16159(9) 0.0240(4) Uani 1 1 d .
O5 O 0.51745(19) 0.3463(3) 0.22142(14) 0.0601(8) Uani 1 1 d U
O6 O 0.56165(18) 0.0887(2) 0.23559(11) 0.0434(6) Uani 1 1 d U
O7 O 0.5730(3) 0.2445(3) 0.32864(12) 0.0732(9) Uani 1 1 d U
O8 O 0.40916(19) 0.1815(2) 0.26086(14) 0.0510(7) Uani 1 1 d U
C1 C 0.1302(2) 1.1688(3) -0.01269(13) 0.0168(5) Uani 1 1 d .
H1A H 0.0831 1.2151 -0.0530 0.020 Uiso 1 1 calc R
H1B H 0.0977 1.1849 0.0263 0.020 Uiso 1 1 calc R
C2 C 0.3190(2) 1.1786(3) 0.07894(12) 0.0147(5) Uani 1 1 d .
H2A H 0.2752 1.1803 0.1126 0.018 Uiso 1 1 calc R
H2B H 0.3831 1.2375 0.0984 0.018 Uiso 1 1 calc R
C3 C 0.2835(2) 0.5652(3) -0.14206(14) 0.0276(6) Uani 1 1 d .
H3A H 0.2390 0.5007 -0.1766 0.041 Uiso 1 1 calc R
H3B H 0.3068 0.5066 -0.1000 0.041 Uiso 1 1 calc R
H3C H 0.3443 0.5989 -0.1584 0.041 Uiso 1 1 calc R
C4 C 0.1759(2) 0.8265(3) -0.20700(13) 0.0294(7) Uani 1 1 d .
H4A H 0.1389 0.7552 -0.2417 0.044 Uiso 1 1 calc R
H4B H 0.2394 0.8624 -0.2194 0.044 Uiso 1 1 calc R
H4C H 0.1307 0.9139 -0.2040 0.044 Uiso 1 1 calc R
C5 C 0.0892(2) 0.6454(3) -0.11592(13) 0.0235(6) Uani 1 1 d .
H5A H 0.0409 0.7260 -0.1093 0.035 Uiso 1 1 calc R
H5B H 0.1034 0.5774 -0.0763 0.035 Uiso 1 1 calc R
H5C H 0.0579 0.5865 -0.1568 0.035 Uiso 1 1 calc R
C6 C 0.4399(2) 0.6214(3) 0.11863(13) 0.0214(6) Uani 1 1 d .
H6A H 0.4840 0.5634 0.1559 0.032 Uiso 1 1 calc R
H6B H 0.4786 0.7102 0.1080 0.032 Uiso 1 1 calc R
H6C H 0.4200 0.5562 0.0783 0.032 Uiso 1 1 calc R
C7 C 0.2683(2) 0.5112(3) 0.16857(12) 0.0144(5) Uani 1 1 d .
H7A H 0.3223 0.4542 0.2006 0.022 Uiso 1 1 calc R
H7B H 0.2414 0.4485 0.1282 0.022 Uiso 1 1 calc R
H7C H 0.2113 0.5365 0.1903 0.022 Uiso 1 1 calc R
C8 C 0.3731(2) 0.7812(3) 0.22415(12) 0.0229(6) Uani 1 1 d .
H8A H 0.3153 0.8015 0.2460 0.034 Uiso 1 1 calc R
H8B H 0.4056 0.8780 0.2162 0.034 Uiso 1 1 calc R
H8C H 0.4249 0.7162 0.2538 0.034 Uiso 1 1 calc R
C9 C 0.4106(2) 0.7806(3) -0.03465(12) 0.0156(5) Uani 1 1 d .
C10 C 0.3206(2) 1.0264(3) -0.09347(12) 0.0169(5) Uani 1 1 d .
C11 C 0.12028(19) 0.6823(3) 0.05667(11) 0.0121(5) Uani 1 1 d .
C12 C 0.16406(19) 0.9333(3) 0.12587(11) 0.0131(5) Uani 1 1 d .

loop_
_atom_site_aniso_label
_atom_site_aniso_U_11
_atom_site_aniso_U_22
_atom_site_aniso_U_33
_atom_site_aniso_U_23
_atom_site_aniso_U_13
_atom_site_aniso_U_12
Fe1 0.01091(19) 0.01035(17) 0.01041(17) -0.00013(13) 0.00417(14) -0.00100(13)
Fe2 0.01024(19) 0.00821(17) 0.00902(17) -0.00023(12) 0.00306(14) -0.00003(13)
Cl1 0.0253(4) 0.0171(3) 0.0176(3) 0.0046(2) 0.0056(3) 0.0008(3)
P1 0.0149(4) 0.0159(3) 0.0098(3) -0.0020(2) 0.0042(3) -0.0018(3)
P2 0.0128(3) 0.0096(3) 0.0109(3) 0.0012(2) 0.0023(3) 0.0007(2)
S1 0.0118(3) 0.0121(3) 0.0110(3) 0.0006(2) 0.0020(2) 0.0011(2)
S2 0.0236(4) 0.0101(3) 0.0188(3) 0.0028(2) 0.0059(3) 0.0005(3)
S3 0.0124(3) 0.0090(3) 0.0125(3) -0.0004(2) 0.0024(2) -0.0011(2)
O1 0.0167(11) 0.0325(11) 0.0294(10) 0.0008(8) 0.0108(9) 0.0062(9)
O2 0.0392(13) 0.0221(10) 0.0259(10) 0.0051(8) 0.0183(10) -0.0057(9)
O3 0.0166(10) 0.0187(9) 0.0234(9) -0.0008(7) 0.0047(8) -0.0069(8)
O4 0.0316(12) 0.0236(10) 0.0196(9) -0.0047(8) 0.0117(9) 0.0049(9)
O5 0.0387(15) 0.0507(14) 0.0912(19) 0.0532(14) 0.0156(14) 0.0033(12)
O6 0.0392(14) 0.0446(13) 0.0487(13) -0.0164(11) 0.0148(11) 0.0068(11)
O7 0.098(2) 0.0758(18) 0.0313(13) -0.0169(12) -0.0141(14) 0.0173(17)
O8 0.0414(15) 0.0346(12) 0.0902(18) 0.0003(12) 0.0423(14) -0.0074(11)
C1 0.0181(15) 0.0123(12) 0.0194(13) 0.0018(10) 0.0029(11) 0.0056(10)
C2 0.0205(14) 0.0087(11) 0.0151(12) -0.0020(9) 0.0044(11) -0.0011(10)
C3 0.0256(17) 0.0258(15) 0.0322(15) -0.0140(12) 0.0083(13) -0.0002(13)
C4 0.0350(19) 0.0380(17) 0.0123(13) 0.0041(12) -0.0004(13) -0.0063(14)
C5 0.0218(16) 0.0274(15) 0.0230(14) -0.0116(11) 0.0085(12) -0.0100(12)
C6 0.0164(14) 0.0229(14) 0.0270(14) 0.0099(11) 0.0093(12) 0.0072(11)
C7 0.0173(14) 0.0106(12) 0.0155(12) 0.0007(9) 0.0042(11) 0.0006(10)
C8 0.0312(17) 0.0161(13) 0.0159(12) 0.0004(10) -0.0059(12) -0.0017(12)
C9 0.0174(15) 0.0169(12) 0.0135(12) -0.0009(10) 0.0057(11) -0.0048(11)
C10 0.0172(14) 0.0170(13) 0.0169(12) -0.0037(10) 0.0046(11) -0.0014(11)
C11 0.0137(13) 0.0146(12) 0.0081(11) 0.0013(9) 0.0026(10) 0.0045(11)
C12 0.0141(13) 0.0125(12) 0.0120(11) 0.0031(10) 0.0015(11) -0.0008(10)

loop_
_atom_type_symbol
_atom_type_description
_atom_type_scat_dispersion_real
_atom_type_scat_dispersion_imag
_atom_type_scat_source
C C 0.0033 0.0016 'International Tables Vol C Tables 4.2.6.8 and 6.1.1.4'
H H 0.0000 0.0000 'International Tables Vol C Tables 4.2.6.8 and 6.1.1.4'
O O 0.0106 0.0060 'International Tables Vol C Tables 4.2.6.8 and 6.1.1.4'
P P 0.1023 0.0942 'International Tables Vol C Tables 4.2.6.8 and 6.1.1.4'
S S 0.1246 0.1234 'International Tables Vol C Tables 4.2.6.8 and 6.1.1.4'
Cl Cl 0.1484 0.1585 'International Tables Vol C Tables 4.2.6.8 and 6.1.1.4'
Fe Fe 0.3463 0.8444 'International Tables Vol C Tables 4.2.6.8 and 6.1.1.4'

loop_
_geom_angle_atom_site_label_1
_geom_angle_atom_site_label_2
_geom_angle_atom_site_label_3
_geom_angle
C9 Fe1 C10 93.72(11)
C9 Fe1 P1 90.37(8)
C10 Fe1 P1 93.42(8)
C9 Fe1 S1 166.95(8)
C10 Fe1 S1 99.33(8)
P1 Fe1 S1 88.83(2)
C9 Fe1 S3 90.87(8)
C10 Fe1 S3 102.73(8)
P1 Fe1 S3 163.69(3)
S1 Fe1 S3 86.31(2)
C9 Fe1 Fe2 112.64(7)
C10 Fe1 Fe2 144.02(8)
P1 Fe1 Fe2 109.72(2)
S1 Fe1 Fe2 55.687(17)
S3 Fe1 Fe2 55.083(17)
C9 Fe1 H1' 86.3
C10 Fe1 H1' 176.4
P1 Fe1 H1' 82.9
S1 Fe1 H1' 80.7
S3 Fe1 H1' 80.9
Fe2 Fe1 H1' 38.5
C12 Fe2 C11 93.96(10)
C12 Fe2 P2 95.34(8)
C11 Fe2 P2 89.33(8)
C12 Fe2 S3 97.69(8)
C11 Fe2 S3 167.92(7)
P2 Fe2 S3 86.40(2)
C12 Fe2 S1 96.73(8)
C11 Fe2 S1 95.29(8)
P2 Fe2 S1 166.74(3)
S3 Fe2 S1 86.56(2)
C12 Fe2 Fe1 138.98(7)
C11 Fe2 Fe1 115.78(7)
P2 Fe2 Fe1 111.66(2)
S3 Fe2 Fe1 55.980(17)
S1 Fe2 Fe1 55.182(17)
C12 Fe2 H1' 176.5
C11 Fe2 H1' 87.3
P2 Fe2 H1' 88.0
S3 Fe2 H1' 81.3
S1 Fe2 H1' 79.9
Fe1 Fe2 H1' 37.9
O7 Cl1 O5 109.68(18)
O7 Cl1 O6 108.35(16)
O5 Cl1 O6 110.42(15)
O7 Cl1 O8 111.09(18)
O5 Cl1 O8 108.15(15)
O6 Cl1 O8 109.15(14)
C4 P1 C5 104.49(14)
C4 P1 C3 103.70(14)
C5 P1 C3 102.15(13)
C4 P1 Fe1 114.57(10)
C5 P1 Fe1 115.11(8)
C3 P1 Fe1 115.25(10)
C8 P2 C7 103.14(11)
C8 P2 C6 104.19(13)
C7 P2 C6 103.82(12)
C8 P2 Fe2 113.92(9)
C7 P2 Fe2 115.81(9)
C6 P2 Fe2 114.51(9)
C1 S1 Fe1 113.05(9)
C1 S1 Fe2 113.28(8)
Fe1 S1 Fe2 69.13(2)
C2 S2 C1 100.09(12)
C2 S3 Fe2 108.33(9)
C2 S3 Fe1 115.43(8)
Fe2 S3 Fe1 68.94(2)
S2 C1 S1 118.69(14)
S2 C1 H1A 107.6
S1 C1 H1A 107.6
S2 C1 H1B 107.6
S1 C1 H1B 107.6
H1A C1 H1B 107.1
S2 C2 S3 115.60(13)
S2 C2 H2A 108.4
S3 C2 H2A 108.4
S2 C2 H2B 108.4
S3 C2 H2B 108.4
H2A C2 H2B 107.4
P1 C3 H3A 109.5
P1 C3 H3B 109.5
H3A C3 H3B 109.5
P1 C3 H3C 109.5
H3A C3 H3C 109.5
H3B C3 H3C 109.5
P1 C4 H4A 109.5
P1 C4 H4B 109.5
H4A C4 H4B 109.5
P1 C4 H4C 109.5
H4A C4 H4C 109.5
H4B C4 H4C 109.5
P1 C5 H5A 109.5
P1 C5 H5B 109.5
H5A C5 H5B 109.5
P1 C5 H5C 109.5
H5A C5 H5C 109.5
H5B C5 H5C 109.5
P2 C6 H6A 109.5
P2 C6 H6B 109.5
H6A C6 H6B 109.5
P2 C6 H6C 109.5
H6A C6 H6C 109.5
H6B C6 H6C 109.5
P2 C7 H7A 109.5
P2 C7 H7B 109.5
H7A C7 H7B 109.5
P2 C7 H7C 109.5
H7A C7 H7C 109.5
H7B C7 H7C 109.5
P2 C8 H8A 109.5
P2 C8 H8B 109.5
H8A C8 H8B 109.5
P2 C8 H8C 109.5
H8A C8 H8C 109.5
H8B C8 H8C 109.5
O1 C9 Fe1 178.4(2)
O2 C10 Fe1 177.0(2)
O3 C11 Fe2 176.4(2)
O4 C12 Fe2 176.1(2)

loop_
_geom_bond_atom_site_label_1
_geom_bond_atom_site_label_2
_geom_bond_distance
Fe1 C9 1.777(3)
Fe1 C10 1.796(2)
Fe1 P1 2.2588(7)
Fe1 S1 2.2645(7)
Fe1 S3 2.2892(6)
Fe1 Fe2 2.5774(4)
Fe1 H1' 1.6297
Fe2 C12 1.773(2)
Fe2 C11 1.780(3)
Fe2 P2 2.2446(7)
Fe2 S3 2.2647(7)
Fe2 S1 2.2783(6)
Fe2 H1' 1.6502
Cl1 O7 1.408(2)
Cl1 O5 1.408(2)
Cl1 O6 1.430(2)
Cl1 O8 1.431(2)
P1 C4 1.807(3)
P1 C5 1.812(3)
P1 C3 1.813(3)
P2 C8 1.810(2)
P2 C7 1.810(2)
P2 C6 1.810(2)
S1 C1 1.829(2)
S2 C2 1.782(2)
S2 C1 1.791(3)
S3 C2 1.835(2)
O1 C9 1.139(3)
O2 C10 1.134(3)
O3 C11 1.141(3)
O4 C12 1.139(3)
C1 H1A 0.9900
C1 H1B 0.9900
C2 H2A 0.9900
C2 H2B 0.9900
C3 H3A 0.9800
C3 H3B 0.9800
C3 H3C 0.9800
C4 H4A 0.9800
C4 H4B 0.9800
C4 H4C 0.9800
C5 H5A 0.9800
C5 H5B 0.9800
C5 H5C 0.9800
C6 H6A 0.9800
C6 H6B 0.9800
C6 H6C 0.9800
C7 H7A 0.9800
C7 H7B 0.9800
C7 H7C 0.9800
C8 H8A 0.9800
C8 H8B 0.9800
C8 H8C 0.9800

loop_
_geom_torsion_atom_site_label_1
_geom_torsion_atom_site_label_2
_geom_torsion_atom_site_label_3
_geom_torsion_atom_site_label_4
_geom_torsion
C9 Fe1 Fe2 C12 132.26(15)
C10 Fe1 Fe2 C12 -1.72(19)
P1 Fe1 Fe2 C12 -128.70(13)
S1 Fe1 Fe2 C12 -54.42(13)
S3 Fe1 Fe2 C12 58.00(13)
C9 Fe1 Fe2 C11 -95.52(12)
C10 Fe1 Fe2 C11 130.50(17)
P1 Fe1 Fe2 C11 3.52(9)
S1 Fe1 Fe2 C11 77.80(9)
S3 Fe1 Fe2 C11 -169.78(9)
C9 Fe1 Fe2 P2 4.72(9)
C10 Fe1 Fe2 P2 -129.26(15)
P1 Fe1 Fe2 P2 103.76(3)
S1 Fe1 Fe2 P2 178.05(3)
S3 Fe1 Fe2 P2 -69.54(3)
C9 Fe1 Fe2 S3 74.26(9)
C10 Fe1 Fe2 S3 -59.72(14)
P1 Fe1 Fe2 S3 173.30(3)
S1 Fe1 Fe2 S3 -112.41(3)
C9 Fe1 Fe2 S1 -173.32(9)
C10 Fe1 Fe2 S1 52.69(14)
P1 Fe1 Fe2 S1 -74.29(3)
S3 Fe1 Fe2 S1 112.41(3)
C9 Fe1 P1 C4 -108.97(14)
C10 Fe1 P1 C4 -15.22(14)
S1 Fe1 P1 C4 84.06(12)
S3 Fe1 P1 C4 156.66(14)
Fe2 Fe1 P1 C4 136.74(11)
C9 Fe1 P1 C5 129.83(13)
C10 Fe1 P1 C5 -136.42(13)
S1 Fe1 P1 C5 -37.14(11)
S3 Fe1 P1 C5 35.46(15)
Fe2 Fe1 P1 C5 15.54(11)
C9 Fe1 P1 C3 11.27(13)
C10 Fe1 P1 C3 105.02(13)
S1 Fe1 P1 C3 -155.70(11)
S3 Fe1 P1 C3 -83.10(14)
Fe2 Fe1 P1 C3 -103.02(11)
C12 Fe2 P2 C8 -31.90(13)
C11 Fe2 P2 C8 -125.81(12)
S3 Fe2 P2 C8 65.50(11)
S1 Fe2 P2 C8 123.58(15)
Fe1 Fe2 P2 C8 116.58(10)
C12 Fe2 P2 C7 87.49(11)
C11 Fe2 P2 C7 -6.42(11)
S3 Fe2 P2 C7 -175.11(9)
S1 Fe2 P2 C7 -117.02(14)
Fe1 Fe2 P2 C7 -124.02(9)
C12 Fe2 P2 C6 -151.70(13)
C11 Fe2 P2 C6 114.39(12)
S3 Fe2 P2 C6 -54.30(10)
S1 Fe2 P2 C6 3.79(16)
Fe1 Fe2 P2 C6 -3.22(10)
C9 Fe1 S1 C1 135.7(4)
C10 Fe1 S1 C1 -44.43(12)
P1 Fe1 S1 C1 -137.70(9)
S3 Fe1 S1 C1 57.88(9)
Fe2 Fe1 S1 C1 107.31(9)
C9 Fe1 S1 Fe2 28.4(4)
C10 Fe1 S1 Fe2 -151.74(8)
P1 Fe1 S1 Fe2 114.99(2)
S3 Fe1 S1 Fe2 -49.43(2)
C12 Fe2 S1 C1 40.51(12)
C11 Fe2 S1 C1 135.13(12)
P2 Fe2 S1 C1 -114.91(14)
S3 Fe2 S1 C1 -56.84(9)
Fe1 Fe2 S1 C1 -106.98(9)
C12 Fe2 S1 Fe1 147.49(8)
C11 Fe2 S1 Fe1 -117.88(7)
P2 Fe2 S1 Fe1 -7.93(12)
S3 Fe2 S1 Fe1 50.14(2)
C12 Fe2 S3 C2 -34.90(11)
C11 Fe2 S3 C2 160.7(4)
P2 Fe2 S3 C2 -129.81(8)
S1 Fe2 S3 C2 61.44(8)
Fe1 Fe2 S3 C2 110.93(8)
C12 Fe2 S3 Fe1 -145.83(8)
C11 Fe2 S3 Fe1 49.7(4)
P2 Fe2 S3 Fe1 119.26(2)
S1 Fe2 S3 Fe1 -49.49(2)
C9 Fe1 S3 C2 141.72(12)
C10 Fe1 S3 C2 47.71(13)
P1 Fe1 S3 C2 -123.98(12)
S1 Fe1 S3 C2 -51.03(9)
Fe2 Fe1 S3 C2 -100.95(9)
C9 Fe1 S3 Fe2 -117.32(8)
C10 Fe1 S3 Fe2 148.66(9)
P1 Fe1 S3 Fe2 -23.03(10)
S1 Fe1 S3 Fe2 49.92(2)
C2 S2 C1 S1 -60.10(16)
Fe1 S1 C1 S2 -9.07(17)
Fe2 S1 C1 S2 67.14(15)
C1 S2 C2 S3 67.83(16)
Fe2 S3 C2 S2 -81.44(14)
Fe1 S3 C2 S2 -6.61(17)
C10 Fe1 C9 O1 -147(8)
P1 Fe1 C9 O1 -53(8)
S1 Fe1 C9 O1 33(8)
S3 Fe1 C9 O1 110(8)
Fe2 Fe1 C9 O1 58(8)
C9 Fe1 C10 O2 46(5)
P1 Fe1 C10 O2 -45(5)
S1 Fe1 C10 O2 -134(5)
S3 Fe1 C10 O2 138(5)
Fe2 Fe1 C10 O2 -176(5)
C12 Fe2 C11 O3 -79(3)
P2 Fe2 C11 O3 16(3)
S3 Fe2 C11 O3 86(3)
S1 Fe2 C11 O3 -176(100)
Fe1 Fe2 C11 O3 130(3)
C11 Fe2 C12 O4 -116(3)
P2 Fe2 C12 O4 154(3)
S3 Fe2 C12 O4 67(3)
S1 Fe2 C12 O4 -20(3)
Fe1 Fe2 C12 O4 22(3)
